data_1572973
loop_
_publ_author_name
'Fu, Shijie'
'Jia, Hao'
'Meng, Xinmiao'
'Wang, Chengyuan'
'Li, Qian'
'Li, Lei'
'Yang, Jiaxiang'
'Niu, Helin'

_publ_section_title
;
 Fine-tuning the molecular conformation and packing structures of
 coumarin-based luminogens to achieve distinct piezochromic properties
 upon mechanical grinding and under hydrostatic pressures.
;
_journal_name_full 'Materials horizons'
_journal_paper_doi 10.1039/d4mh01343c
_journal_year 2024
_chemical_formula_moiety 'C20 H21 N O3'
_chemical_formula_sum 'C20 H21 N O3'
_chemical_formula_weight 323.38
_space_group_crystal_system triclinic
_space_group_IT_number 2
_space_group_name_Hall '-P 1'
_space_group_name_H-M_alt 'P -1'
_atom_sites_solution_hydrogens geom
_atom_sites_solution_primary iterative
_audit_creation_date 2023-09-01
_audit_creation_method
;
Olex2 1.5
(compiled 2022.04.07 svn.rca3783a0 for OlexSys, GUI svn.r6498)
;
_audit_update_record
;
2024-10-13 deposited with the CCDC.	2024-10-22 downloaded from the CCDC.
;
_cell_angle_alpha 88.263(9)
_cell_angle_beta 82.367(10)
_cell_angle_gamma 85.479(11)
_cell_formula_units_Z 2
_cell_length_a 9.2173(14)
_cell_length_b 9.4972(11)
_cell_length_c 9.5809(10)
_cell_measurement_reflns_used 4939
_cell_measurement_temperature 120
_cell_measurement_theta_max 69.75
_cell_measurement_theta_min 6.27
_cell_volume 828.51(18)
_computing_cell_refinement 'X-Area Recipe 1.37.0.0 (STOE, 2021)'
_computing_data_collection 'X-Area Pilatus3_SV 1.31.175.0 (STOE, 2021)'
_computing_data_reduction
;
X-Area Integrate 2.5.1.0 (STOE, 2021)
X-Area LANA 2.6.2.0 (STOE, 2021)
;
_computing_molecular_graphics 'Olex2 1.5 (Dolomanov et al., 2009)'
_computing_publication_material 'Olex2 1.5 (Dolomanov et al., 2009)'
_computing_structure_refinement 'SHELXL 2018/3 (Sheldrick, 2015)'
_computing_structure_solution 'olex2.solve 1.5 (Bourhis et al., 2015)'
_diffrn_ambient_temperature 120
_diffrn_detector Pilatus300K
_diffrn_detector_area_resol_mean 5.81
_diffrn_detector_type 'DECTRIS PILATUS 300K'
_diffrn_measured_fraction_theta_full 0.961
_diffrn_measured_fraction_theta_max 0.945
_diffrn_measurement_details '1549 frames, detector distance = 60 mm'
_diffrn_measurement_device 'Eulerian 4-circle diffractometer'
_diffrn_measurement_device_type 'STOE STADIVARI'
_diffrn_measurement_method 'rotation method, \w scans'
_diffrn_radiation_collimation '1.2 mm, 0.6 diameter'
_diffrn_radiation_monochromator 'Graded multilayer mirror'
_diffrn_radiation_polarisn_norm 270
_diffrn_radiation_probe x-ray
_diffrn_radiation_type 'Cu K\a'
_diffrn_radiation_wavelength 1.54186
_diffrn_reflns_av_R_equivalents 0.0272
_diffrn_reflns_av_unetI/netI 0.0307
_diffrn_reflns_Laue_measured_fraction_full 0.961
_diffrn_reflns_Laue_measured_fraction_max 0.945
_diffrn_reflns_limit_h_max 4
_diffrn_reflns_limit_h_min -11
_diffrn_reflns_limit_k_max 10
_diffrn_reflns_limit_k_min -11
_diffrn_reflns_limit_l_max 10
_diffrn_reflns_limit_l_min -11
_diffrn_reflns_number 5757
_diffrn_reflns_point_group_measured_fraction_full 0.961
_diffrn_reflns_point_group_measured_fraction_max 0.945
_diffrn_reflns_theta_full 67.686
_diffrn_reflns_theta_max 69.331
_diffrn_reflns_theta_min 6.278
_diffrn_source 'GeniX 3D HF Cu'
_diffrn_source_current 0.600
_diffrn_source_power 0.030
_diffrn_source_voltage 50
_exptl_absorpt_coefficient_mu 0.699
_exptl_absorpt_correction_T_max 1.0000
_exptl_absorpt_correction_T_min 1.0000
_exptl_absorpt_correction_type multi-scan
_exptl_absorpt_process_details
;
STOE LANA, absorption correction by scaling of reflection intensities.
J. Koziskova, F. Hahn, J. Richter, J. Kozisek, "Comparison of different
absorption corrections on the model structure of tetrakis(\m~2~-acetato)-
diaqua-di-copper(II)", Acta Chimica Slovaca, vol. 9, no. 2, 2016, pp. 136 - 140.
;
_exptl_crystal_colour Yellow
_exptl_crystal_density_diffrn 1.296
_exptl_crystal_density_method 'not measured'
_exptl_crystal_description block
_exptl_crystal_F_000 344
_exptl_crystal_size_max 0.5
_exptl_crystal_size_mid 0.3
_exptl_crystal_size_min 0.1
_refine_diff_density_max 0.178
_refine_diff_density_min -0.262
_refine_diff_density_rms 0.052
_refine_ls_extinction_method none
_refine_ls_goodness_of_fit_ref 1.094
_refine_ls_hydrogen_treatment constr
_refine_ls_matrix_type full
_refine_ls_number_parameters 220
_refine_ls_number_reflns 2933
_refine_ls_number_restraints 0
_refine_ls_restrained_S_all 1.094
_refine_ls_R_factor_all 0.0518
_refine_ls_R_factor_gt 0.0416
_refine_ls_shift/su_max 0.000
_refine_ls_shift/su_mean 0.000
_refine_ls_structure_factor_coef Fsqd
_refine_ls_weighting_details 'w=1/[\s^2^(Fo^2^)+(0.0746P)^2^] where P=(Fo^2^+2Fc^2^)/3'
_refine_ls_weighting_scheme calc
_refine_ls_wR_factor_gt 0.1143
_refine_ls_wR_factor_ref 0.1225
_reflns_Friedel_coverage 0.000
_reflns_number_gt 2305
_reflns_number_total 2933
_reflns_threshold_expression 'I > 2\s(I)'
_cod_data_source_file d4mh01343c2.cif
_cod_data_source_block 3
_cod_database_code 1572973
_shelx_shelxl_version_number 2018/3
_shelx_space_group_comment
;
The symmetry employed for this shelxl refinement is uniquely defined
by the following loop, which should always be used as a source of
symmetry information in preference to the above space-group names.
They are only intended as comments.
;
_olex2_refinement_description
;
1.a Secondary CH2 refined with riding coordinates:
 C00K(H00B,H00C), C00L(H00D,H00F)
1.b Aromatic/amide H refined with riding coordinates:
 C007(H007), C009(H009), C00A(H00A), C00E(H00E), C00G(H00G), C00H(H00H),
 C00I(H00I), C00J(H00J)
1.c Idealised Me refined as rotating group:
 C00M(H00K,H00L,H00M), C00N(H00N,H00O,H00P), C00O(H00Q,H00R,H00S)
;
_olex2_submission_special_instructions 'No special instructions were received'
_stoe_detector_distance '60.0 mm'
_stoe_detector_pixelsize_x '0.172 mm'
_stoe_detector_pixelsize_y '0.172 mm'
_stoe_detector_size_x '8.4 cm'
_stoe_detector_size_y '10.6 cm'
_stoe_evaluation_integration_a 5.5
_stoe_evaluation_integration_b 0.0
_stoe_evaluation_integration_ems 0.010
_stoe_evaluation_lana_bis_l_even_max -
_stoe_evaluation_lana_bis_l_odd_max -
_stoe_evaluation_lana_bos_l_even_max 4
_stoe_evaluation_lana_bos_l_odd_max 1
_stoe_evaluation_lana_completeness 94.2
_stoe_evaluation_lana_dxs_max_order 3
_stoe_evaluation_lana_dys_max_order 3
_stoe_evaluation_lana_fs_max_order 3
_stoe_evaluation_lana_max_2theta_available 138.7
_stoe_evaluation_lana_max_2theta_desired 138.7
_stoe_evaluation_lana_mean_redundancy 2.0
_stoe_evaluation_lana_number_refls_after_or 5757
_stoe_evaluation_lana_number_refls_outliers 525
_stoe_evaluation_lana_number_refls_total 6282
_stoe_evaluation_lana_number_refls_unique 2933
_stoe_evaluation_lana_number_refls_written 5757
_stoe_evaluation_lana_or_c1 0.035
_stoe_evaluation_lana_or_c2 0
_stoe_evaluation_lana_or_c3 0
_stoe_evaluation_lana_or_c4 0.7
_stoe_evaluation_lana_point_group -1
_stoe_evaluation_lana_table
;
#----------------------------------------------------------------------------
2Theta          18.8   33.0   47.2   61.4   75.6   89.8  104.0  118.2  132.4
#----------------------------------------------------------------------------
<Resolution>    4.37   2.64   1.90   1.50   1.25   1.09   0.98   0.90   0.85
N(total)          59    209    354    414   1247   1208   1205   1016    570
<Redundancy>     1.5    1.8    1.7    1.4    2.6    2.2    2.1    1.9    1.6
Complet. [%%]    97.4   98.2   96.2   95.0   98.3   99.2   98.9   95.1   75.6
<I/sigma>      123.0   65.3   39.5   19.6   13.2   12.5    9.7    7.1    7.0
R(int)         0.014  0.014  0.025  0.044  0.025  0.026  0.036  0.051  0.073
#----------------------------------------------------------------------------
;
_stoe_measurement_identifier 3
_stoe_measurement_max_exposure_per_frame '0.5 s'
_stoe_measurement_mean_exposure_per_frame '0.4 s'
_stoe_measurement_min_exposure_per_frame '0.3 s'
_stoe_measurement_total_exposure_time '11 min'
_stoe_measurement_total_frame_number 1549
_stoe_measurement_total_run_number 27
_stoe_measurement_tube_power '30.0 W'

loop_
_space_group_symop_operation_xyz
'x, y, z'
'-x, -y, -z'

loop_
_atom_site_label
_atom_site_type_symbol
_atom_site_fract_x
_atom_site_fract_y
_atom_site_fract_z
_atom_site_U_iso_or_equiv
_atom_site_adp_type
_atom_site_occupancy
_atom_site_site_symmetry_order
_atom_site_calc_flag
_atom_site_refinement_flags_posn
_atom_site_refinement_flags_adp
_atom_site_refinement_flags_occupancy
_atom_site_disorder_assembly
_atom_site_disorder_group
O001 O 0.28329(11) 0.64621(11) 0.52283(11) 0.0243(3) Uani 1 1 d . . . . .
O002 O 1.09883(12) 0.83578(11) 0.07680(13) 0.0304(3) Uani 1 1 d . . . . .
O003 O 0.31250(12) 0.80611(12) 0.67651(12) 0.0304(3) Uani 1 1 d . . . . .
N004 N 0.19149(14) 0.28271(14) 0.22294(14) 0.0262(3) Uani 1 1 d . . . . .
C005 C 0.46701(16) 0.58972(15) 0.32212(16) 0.0220(3) Uani 1 1 d . . . . .
C006 C 0.55367(16) 0.69711(15) 0.36560(16) 0.0216(3) Uani 1 1 d . . . . .
C007 C 0.50290(16) 0.50472(16) 0.20322(16) 0.0227(3) Uani 1 1 d . . . . .
H007 H 0.591293 0.517747 0.142573 0.027 Uiso 1 1 calc R U . . .
C008 C 0.69751(16) 0.72678(15) 0.28703(16) 0.0221(3) Uani 1 1 d . . . . .
C009 C 0.23953(16) 0.47046(16) 0.37293(16) 0.0228(3) Uani 1 1 d . . . . .
H009 H 0.148662 0.461822 0.431050 0.027 Uiso 1 1 calc R U . . .
C00A C 0.73092(17) 0.86729(16) 0.26028(16) 0.0230(3) Uani 1 1 d . . . . .
H00A H 0.659226 0.941484 0.289874 0.028 Uiso 1 1 calc R U . . .
C00B C 0.36434(17) 0.74792(16) 0.56793(17) 0.0237(3) Uani 1 1 d . . . . .
C00C C 0.33217(16) 0.56907(15) 0.40321(16) 0.0217(3) Uani 1 1 d . . . . .
C00D C 0.27890(16) 0.38269(16) 0.25653(16) 0.0224(3) Uani 1 1 d . . . . .
C00E C 0.86526(17) 0.89999(16) 0.19211(16) 0.0239(3) Uani 1 1 d . . . . .
H00E H 0.885632 0.995972 0.175172 0.029 Uiso 1 1 calc R U . . .
C00F C 0.97207(16) 0.79190(16) 0.14764(16) 0.0238(3) Uani 1 1 d . . . . .
C00G C 0.80628(16) 0.62046(16) 0.24372(17) 0.0236(3) Uani 1 1 d . . . . .
H00G H 0.786495 0.524491 0.261899 0.028 Uiso 1 1 calc R U . . .
C00H C 0.50082(17) 0.77224(16) 0.48287(17) 0.0247(3) Uani 1 1 d . . . . .
H00H H 0.556991 0.844193 0.509643 0.030 Uiso 1 1 calc R U . . .
C00I C 0.94251(17) 0.65154(16) 0.17481(17) 0.0251(3) Uani 1 1 d . . . . .
H00I H 1.014975 0.577608 0.146427 0.030 Uiso 1 1 calc R U . . .
C00J C 0.41475(17) 0.40358(16) 0.17163(16) 0.0240(3) Uani 1 1 d . . . . .
H00J H 0.444841 0.346457 0.091720 0.029 Uiso 1 1 calc R U . . .
C00K C 0.04804(17) 0.26742(17) 0.30536(18) 0.0275(4) Uani 1 1 d . . . . .
H00B H -0.016693 0.227331 0.244697 0.033 Uiso 1 1 calc R U . . .
H00C H 0.003737 0.362283 0.333801 0.033 Uiso 1 1 calc R U . . .
C00L C 0.24797(18) 0.17111(18) 0.12418(18) 0.0306(4) Uani 1 1 d . . . . .
H00D H 0.292420 0.215117 0.035319 0.037 Uiso 1 1 calc R U . . .
H00F H 0.164727 0.119561 0.102372 0.037 Uiso 1 1 calc R U . . .
C00M C 1.21067(18) 0.72956(19) 0.0266(2) 0.0339(4) Uani 1 1 d . . . . .
H00K H 1.170731 0.665138 -0.033986 0.051 Uiso 1 1 calc R U . . .
H00L H 1.244781 0.676344 0.106790 0.051 Uiso 1 1 calc R U . . .
H00M H 1.293126 0.774419 -0.027459 0.051 Uiso 1 1 calc R U . . .
C00N C 0.05316(19) 0.17400(19) 0.4366(2) 0.0386(4) Uani 1 1 d . . . . .
H00N H 0.089679 0.077744 0.409273 0.058 Uiso 1 1 calc R U . . .
H00O H -0.045716 0.172636 0.488731 0.058 Uiso 1 1 calc R U . . .
H00P H 0.118812 0.211433 0.496545 0.058 Uiso 1 1 calc R U . . .
C00O C 0.3621(2) 0.06515(19) 0.1780(2) 0.0386(4) Uani 1 1 d . . . . .
H00Q H 0.396188 -0.004994 0.105619 0.058 Uiso 1 1 calc R U . . .
H00R H 0.317887 0.017507 0.263542 0.058 Uiso 1 1 calc R U . . .
H00S H 0.445446 0.114902 0.199353 0.058 Uiso 1 1 calc R U . . .

loop_
_atom_site_aniso_label
_atom_site_aniso_U_11
_atom_site_aniso_U_22
_atom_site_aniso_U_33
_atom_site_aniso_U_23
_atom_site_aniso_U_13
_atom_site_aniso_U_12
O001 0.0224(5) 0.0242(5) 0.0250(6) -0.0040(4) 0.0033(4) -0.0032(4)
O002 0.0218(6) 0.0288(6) 0.0380(7) 0.0047(5) 0.0059(5) -0.0036(4)
O003 0.0302(6) 0.0298(6) 0.0293(6) -0.0091(5) 0.0046(5) -0.0021(5)
N004 0.0250(7) 0.0282(7) 0.0257(7) -0.0020(6) -0.0013(5) -0.0064(5)
C005 0.0211(7) 0.0215(7) 0.0224(8) 0.0013(6) 0.0003(6) -0.0016(6)
C006 0.0212(7) 0.0199(7) 0.0231(8) 0.0021(6) -0.0016(6) -0.0006(6)
C007 0.0206(7) 0.0246(8) 0.0222(8) 0.0007(6) 0.0007(6) -0.0024(6)
C008 0.0225(8) 0.0229(8) 0.0210(8) -0.0017(6) -0.0027(6) -0.0024(6)
C009 0.0189(7) 0.0255(8) 0.0233(8) 0.0025(6) 0.0011(6) -0.0036(6)
C00A 0.0237(8) 0.0223(7) 0.0225(8) -0.0009(6) -0.0020(6) -0.0007(6)
C00B 0.0250(8) 0.0203(7) 0.0252(8) -0.0007(6) -0.0020(6) 0.0000(6)
C00C 0.0226(7) 0.0201(7) 0.0209(8) -0.0017(6) 0.0006(6) 0.0016(6)
C00D 0.0219(7) 0.0220(7) 0.0236(8) 0.0007(6) -0.0039(6) -0.0020(6)
C00E 0.0260(8) 0.0218(7) 0.0244(8) 0.0008(6) -0.0040(6) -0.0037(6)
C00F 0.0198(7) 0.0290(8) 0.0221(8) 0.0021(6) -0.0002(6) -0.0051(6)
C00G 0.0235(8) 0.0211(7) 0.0262(8) 0.0020(6) -0.0025(6) -0.0032(6)
C00H 0.0239(8) 0.0222(7) 0.0278(8) -0.0025(6) -0.0018(6) -0.0030(6)
C00I 0.0219(7) 0.0248(8) 0.0272(9) 0.0012(6) 0.0000(6) 0.0004(6)
C00J 0.0244(8) 0.0247(8) 0.0221(8) -0.0018(6) 0.0003(6) -0.0013(6)
C00K 0.0219(8) 0.0272(8) 0.0340(9) 0.0001(7) -0.0041(7) -0.0046(6)
C00L 0.0319(9) 0.0324(9) 0.0292(9) -0.0062(7) -0.0037(7) -0.0103(7)
C00M 0.0223(8) 0.0369(9) 0.0384(10) 0.0032(8) 0.0089(7) 0.0006(7)
C00N 0.0296(9) 0.0361(9) 0.0468(11) 0.0114(8) 0.0047(8) -0.0030(7)
C00O 0.0373(10) 0.0316(9) 0.0463(11) -0.0110(8) -0.0010(8) -0.0015(7)

loop_
_atom_type_symbol
_atom_type_description
_atom_type_scat_dispersion_real
_atom_type_scat_dispersion_imag
_atom_type_scat_source
C C 0.0181 0.0091 'International Tables Vol C Tables 4.2.6.8 and 6.1.1.4'
H H 0.0000 0.0000 'International Tables Vol C Tables 4.2.6.8 and 6.1.1.4'
N N 0.0311 0.0180 'International Tables Vol C Tables 4.2.6.8 and 6.1.1.4'
O O 0.0492 0.0322 'International Tables Vol C Tables 4.2.6.8 and 6.1.1.4'

loop_
_geom_angle_atom_site_label_1
_geom_angle_atom_site_label_2
_geom_angle_atom_site_label_3
_geom_angle
_geom_angle_site_symmetry_1
_geom_angle_site_symmetry_3
_geom_angle_publ_flag
C00B O001 C00C 121.81(12) . . ?
C00F O002 C00M 117.53(12) . . ?
C00D N004 C00K 120.33(13) . . ?
C00D N004 C00L 121.33(13) . . ?
C00L N004 C00K 117.24(12) . . ?
C007 C005 C006 126.39(14) . . ?
C00C C005 C006 117.84(14) . . ?
C00C C005 C007 115.75(13) . . ?
C005 C006 C008 121.91(13) . . ?
C00H C006 C005 118.74(14) . . ?
C00H C006 C008 119.34(13) . . ?
C005 C007 H007 118.9 . . ?
C00J C007 C005 122.27(14) . . ?
C00J C007 H007 118.9 . . ?
C00A C008 C006 119.34(14) . . ?
C00G C008 C006 122.84(13) . . ?
C00G C008 C00A 117.74(14) . . ?
C00C C009 H009 119.9 . . ?
C00C C009 C00D 120.27(14) . . ?
C00D C009 H009 119.9 . . ?
C008 C00A H00A 119.3 . . ?
C00E C00A C008 121.38(15) . . ?
C00E C00A H00A 119.3 . . ?
O001 C00B C00H 116.72(13) . . ?
O003 C00B O001 116.04(14) . . ?
O003 C00B C00H 127.23(14) . . ?
O001 C00C C005 121.66(13) . . ?
C009 C00C O001 114.86(13) . . ?
C009 C00C C005 123.47(14) . . ?
N004 C00D C009 122.44(14) . . ?
N004 C00D C00J 120.52(14) . . ?
C009 C00D C00J 117.03(13) . . ?
C00A C00E H00E 120.0 . . ?
C00A C00E C00F 120.03(14) . . ?
C00F C00E H00E 120.0 . . ?
O002 C00F C00E 115.19(13) . . ?
O002 C00F C00I 125.05(14) . . ?
C00I C00F C00E 119.74(14) . . ?
C008 C00G H00G 119.2 . . ?
C00I C00G C008 121.65(14) . . ?
C00I C00G H00G 119.2 . . ?
C006 C00H C00B 123.18(14) . . ?
C006 C00H H00H 118.4 . . ?
C00B C00H H00H 118.4 . . ?
C00F C00I H00I 120.3 . . ?
C00G C00I C00F 119.45(14) . . ?
C00G C00I H00I 120.3 . . ?
C007 C00J C00D 121.15(14) . . ?
C007 C00J H00J 119.4 . . ?
C00D C00J H00J 119.4 . . ?
N004 C00K H00B 108.7 . . ?
N004 C00K H00C 108.7 . . ?
N004 C00K C00N 114.12(13) . . ?
H00B C00K H00C 107.6 . . ?
C00N C00K H00B 108.7 . . ?
C00N C00K H00C 108.7 . . ?
N004 C00L H00D 108.7 . . ?
N004 C00L H00F 108.7 . . ?
N004 C00L C00O 114.17(14) . . ?
H00D C00L H00F 107.6 . . ?
C00O C00L H00D 108.7 . . ?
C00O C00L H00F 108.7 . . ?
O002 C00M H00K 109.5 . . ?
O002 C00M H00L 109.5 . . ?
O002 C00M H00M 109.5 . . ?
H00K C00M H00L 109.5 . . ?
H00K C00M H00M 109.5 . . ?
H00L C00M H00M 109.5 . . ?
C00K C00N H00N 109.5 . . ?
C00K C00N H00O 109.5 . . ?
C00K C00N H00P 109.5 . . ?
H00N C00N H00O 109.5 . . ?
H00N C00N H00P 109.5 . . ?
H00O C00N H00P 109.5 . . ?
C00L C00O H00Q 109.5 . . ?
C00L C00O H00R 109.5 . . ?
C00L C00O H00S 109.5 . . ?
H00Q C00O H00R 109.5 . . ?
H00Q C00O H00S 109.5 . . ?
H00R C00O H00S 109.5 . . ?

loop_
_geom_bond_atom_site_label_1
_geom_bond_atom_site_label_2
_geom_bond_distance
_geom_bond_site_symmetry_2
_geom_bond_publ_flag
O001 C00B 1.3793(18) . ?
O001 C00C 1.3838(18) . ?
O002 C00F 1.3595(18) . ?
O002 C00M 1.430(2) . ?
O003 C00B 1.215(2) . ?
N004 C00D 1.3647(19) . ?
N004 C00K 1.462(2) . ?
N004 C00L 1.460(2) . ?
C005 C006 1.4472(19) . ?
C005 C007 1.404(2) . ?
C005 C00C 1.400(2) . ?
C006 C008 1.478(2) . ?
C006 C00H 1.363(2) . ?
C007 H007 0.9500 . ?
C007 C00J 1.371(2) . ?
C008 C00A 1.402(2) . ?
C008 C00G 1.397(2) . ?
C009 H009 0.9500 . ?
C009 C00C 1.378(2) . ?
C009 C00D 1.404(2) . ?
C00A H00A 0.9500 . ?
C00A C00E 1.375(2) . ?
C00B C00H 1.436(2) . ?
C00D C00J 1.424(2) . ?
C00E H00E 0.9500 . ?
C00E C00F 1.400(2) . ?
C00F C00I 1.391(2) . ?
C00G H00G 0.9500 . ?
C00G C00I 1.388(2) . ?
C00H H00H 0.9500 . ?
C00I H00I 0.9500 . ?
C00J H00J 0.9500 . ?
C00K H00B 0.9900 . ?
C00K H00C 0.9900 . ?
C00K C00N 1.521(2) . ?
C00L H00D 0.9900 . ?
C00L H00F 0.9900 . ?
C00L C00O 1.527(2) . ?
C00M H00K 0.9800 . ?
C00M H00L 0.9800 . ?
C00M H00M 0.9800 . ?
C00N H00N 0.9800 . ?
C00N H00O 0.9800 . ?
C00N H00P 0.9800 . ?
C00O H00Q 0.9800 . ?
C00O H00R 0.9800 . ?
C00O H00S 0.9800 . ?

loop_
_geom_torsion_atom_site_label_1
_geom_torsion_atom_site_label_2
_geom_torsion_atom_site_label_3
_geom_torsion_atom_site_label_4
_geom_torsion
_geom_torsion_site_symmetry_1
_geom_torsion_site_symmetry_2
_geom_torsion_site_symmetry_3
_geom_torsion_site_symmetry_4
_geom_torsion_publ_flag
O001 C00B C00H C006 -2.3(2) . . . . ?
O002 C00F C00I C00G -177.53(14) . . . . ?
O003 C00B C00H C006 176.88(16) . . . . ?
N004 C00D C00J C007 179.26(14) . . . . ?
C005 C006 C008 C00A 136.15(15) . . . . ?
C005 C006 C008 C00G -47.3(2) . . . . ?
C005 C006 C00H C00B 1.5(2) . . . . ?
C005 C007 C00J C00D 2.0(2) . . . . ?
C006 C005 C007 C00J 178.85(14) . . . . ?
C006 C005 C00C O001 -1.2(2) . . . . ?
C006 C005 C00C C009 179.93(14) . . . . ?
C006 C008 C00A C00E 177.62(14) . . . . ?
C006 C008 C00G C00I -177.48(14) . . . . ?
C007 C005 C006 C008 -1.7(2) . . . . ?
C007 C005 C006 C00H 178.66(14) . . . . ?
C007 C005 C00C O001 -179.78(13) . . . . ?
C007 C005 C00C C009 1.4(2) . . . . ?
C008 C006 C00H C00B -178.17(14) . . . . ?
C008 C00A C00E C00F 0.1(2) . . . . ?
C008 C00G C00I C00F -0.1(2) . . . . ?
C009 C00D C00J C007 0.3(2) . . . . ?
C00A C008 C00G C00I -0.8(2) . . . . ?
C00A C00E C00F O002 177.67(13) . . . . ?
C00A C00E C00F C00I -1.1(2) . . . . ?
C00B O001 C00C C005 0.4(2) . . . . ?
C00B O001 C00C C009 179.33(13) . . . . ?
C00C O001 C00B O003 -177.97(13) . . . . ?
C00C O001 C00B C00H 1.3(2) . . . . ?
C00C C005 C006 C008 179.95(13) . . . . ?
C00C C005 C006 C00H 0.3(2) . . . . ?
C00C C005 C007 C00J -2.7(2) . . . . ?
C00C C009 C00D N004 179.44(14) . . . . ?
C00C C009 C00D C00J -1.6(2) . . . . ?
C00D N004 C00K C00N -85.09(18) . . . . ?
C00D N004 C00L C00O 67.5(2) . . . . ?
C00D C009 C00C O001 -178.15(13) . . . . ?
C00D C009 C00C C005 0.8(2) . . . . ?
C00E C00F C00I C00G 1.1(2) . . . . ?
C00G C008 C00A C00E 0.9(2) . . . . ?
C00H C006 C008 C00A -44.2(2) . . . . ?
C00H C006 C008 C00G 132.43(16) . . . . ?
C00K N004 C00D C009 2.7(2) . . . . ?
C00K N004 C00D C00J -176.26(13) . . . . ?
C00K N004 C00L C00O -100.59(16) . . . . ?
C00L N004 C00D C009 -165.06(14) . . . . ?
C00L N004 C00D C00J 16.0(2) . . . . ?
C00L N004 C00K C00N 83.13(18) . . . . ?
C00M O002 C00F C00E -178.83(14) . . . . ?
C00M O002 C00F C00I -0.2(2) . . . . ?
